data_4337218
loop_
_publ_author_name
'Han, Jing'
'Nishihara, Sadafumi'
'Inoue, Katsuya'
'Kurmoo, Mohamedally'

_publ_section_title
;
 On the Nature of the Structural and Magnetic Phase Transitions in the
 Layered Perovskite-Like (CH3NH3)2[Fe(II)Cl4].
;
_journal_issue 4
_journal_name_full 'Inorganic chemistry'
_journal_page_first 2068
_journal_page_last 2075
_journal_paper_doi 10.1021/ic402535u
_journal_volume 53
_journal_year 2014
_chemical_formula_sum 'C H6 Cl2 Fe0.5 N'
_chemical_formula_weight 130.89
_chemical_name_systematic
; 
 ? 
;
_space_group_IT_number 56
_symmetry_space_group_name_Hall '-P 2ab 2ac'
_symmetry_space_group_name_H-M 'P c c n'
_atom_sites_solution_hydrogens geom
_atom_sites_solution_primary direct
_atom_sites_solution_secondary difmap
_audit_creation_method SHELXL-97
_cell_angle_alpha 90.00
_cell_angle_beta 90.00
_cell_angle_gamma 90.00
_cell_formula_units_Z 8
_cell_length_a 7.1686(7)
_cell_length_b 7.1686(7)
_cell_length_c 19.062(3)
_cell_measurement_temperature 150(2)
_cell_volume 979.6(2)
_computing_structure_refinement 'SHELXL-97 (Sheldrick, 1997)'
_computing_structure_solution 'SHELXS-97 (Sheldrick, 1990)'
_diffrn_ambient_temperature 150(2)
_diffrn_measured_fraction_theta_full 0.999
_diffrn_measured_fraction_theta_max 0.999
_diffrn_radiation_monochromator graphite
_diffrn_radiation_source 'fine-focus sealed tube'
_diffrn_radiation_type MoK\a
_diffrn_radiation_wavelength 0.71073
_diffrn_reflns_av_R_equivalents 0.0173
_diffrn_reflns_av_sigmaI/netI 0.0154
_diffrn_reflns_limit_h_max 8
_diffrn_reflns_limit_h_min -6
_diffrn_reflns_limit_k_max 8
_diffrn_reflns_limit_k_min -8
_diffrn_reflns_limit_l_max 20
_diffrn_reflns_limit_l_min -22
_diffrn_reflns_number 4394
_diffrn_reflns_theta_full 25.49
_diffrn_reflns_theta_max 25.49
_diffrn_reflns_theta_min 2.14
_exptl_absorpt_coefficient_mu 2.561
_exptl_absorpt_correction_T_max 0.9506
_exptl_absorpt_correction_T_min 0.3087
_exptl_crystal_density_diffrn 1.775
_exptl_crystal_density_method 'not measured'
_exptl_crystal_F_000 528
_exptl_crystal_size_max 0.60
_exptl_crystal_size_mid 0.40
_exptl_crystal_size_min 0.02
_refine_diff_density_max 0.242
_refine_diff_density_min -0.351
_refine_diff_density_rms 0.061
_refine_ls_extinction_method none
_refine_ls_goodness_of_fit_ref 1.336
_refine_ls_hydrogen_treatment mixed
_refine_ls_matrix_type full
_refine_ls_number_parameters 46
_refine_ls_number_reflns 923
_refine_ls_number_restraints 0
_refine_ls_restrained_S_all 1.336
_refine_ls_R_factor_all 0.0188
_refine_ls_R_factor_gt 0.0179
_refine_ls_shift/su_max 0.000
_refine_ls_shift/su_mean 0.000
_refine_ls_structure_factor_coef Fsqd
_refine_ls_weighting_details 'calc w=1/[\s^2^(Fo^2^)+(0.0125P)^2^+0.7464P] where P=(Fo^2^+2Fc^2^)/3'
_refine_ls_weighting_scheme calc
_refine_ls_wR_factor_gt 0.0486
_refine_ls_wR_factor_ref 0.0513
_reflns_number_gt 914
_reflns_number_total 923
_reflns_threshold_expression >2sigma(I)
_cod_data_source_file E-150k_Pccn.cif
_cod_data_source_block E-150K-Pccn
_cod_original_cell_volume 979.59(19)
_cod_original_sg_symbol_H-M '? P ccn'
_cod_original_formula_sum 'C H6 Cl2 Fe0.50 N'
_cod_database_code 4337218

loop_
_symmetry_equiv_pos_as_xyz
'x, y, z'
'-x+1/2, -y+1/2, z'
'x+1/2, -y, -z+1/2'
'-x, y+1/2, -z+1/2'
'-x, -y, -z'
'x-1/2, y-1/2, -z'
'-x-1/2, y, z-1/2'
'x, -y-1/2, z-1/2'

loop_
_atom_site_label
_atom_site_type_symbol
_atom_site_fract_x
_atom_site_fract_y
_atom_site_fract_z
_atom_site_U_iso_or_equiv
_atom_site_adp_type
_atom_site_occupancy
_atom_site_symmetry_multiplicity
_atom_site_calc_flag
_atom_site_refinement_flags
Fe1 Fe 0.0000 0.0000 0.5000 0.01155(12) Uani 1 2 d S
Cl1 Cl -0.02500(6) 0.02429(6) 0.37426(2) 0.02045(13) Uani 1 1 d .
Cl2 Cl 0.2500 0.2500 0.49975(3) 0.01799(16) Uani 1 2 d S
Cl3 Cl 0.2500 -0.2500 0.48502(3) 0.01615(15) Uani 1 2 d S
N1 N 0.0135(2) -0.0130(2) 0.11370(9) 0.0214(4) Uani 1 1 d .
H1 H -0.0600 0.0626 0.0871 0.032 Uiso 1 1 calc R
H1A H -0.0126 -0.1344 0.1036 0.032 Uiso 1 1 calc R
H1B H 0.1356 0.0107 0.1041 0.032 Uiso 1 1 calc R
C1 C -0.0229(3) 0.0224(3) 0.18810(11) 0.0350(5) Uani 1 1 d .
H1C H 0.0558 -0.0594 0.2167 0.053 Uiso 1 1 calc R
H1D H -0.1545 -0.0027 0.1984 0.053 Uiso 1 1 calc R
H1E H 0.0056 0.1529 0.1990 0.053 Uiso 1 1 calc R

loop_
_atom_site_aniso_label
_atom_site_aniso_U_11
_atom_site_aniso_U_22
_atom_site_aniso_U_33
_atom_site_aniso_U_23
_atom_site_aniso_U_13
_atom_site_aniso_U_12
Fe1 0.0092(2) 0.01003(19) 0.0154(2) 0.00008(12) -0.00008(11) -0.00043(12)
Cl1 0.0223(2) 0.0234(2) 0.0157(2) -0.00042(16) 0.00032(16) 0.00177(16)
Cl2 0.0112(3) 0.0118(3) 0.0309(3) 0.000 0.000 -0.0036(2)
Cl3 0.0119(3) 0.0127(3) 0.0239(3) 0.000 0.000 0.0030(2)
N1 0.0218(8) 0.0224(8) 0.0201(8) 0.0006(6) -0.0005(6) 0.0022(6)
C1 0.0409(13) 0.0425(13) 0.0217(11) -0.0049(9) 0.0048(9) 0.0027(10)

loop_
_atom_type_symbol
_atom_type_description
_atom_type_scat_dispersion_real
_atom_type_scat_dispersion_imag
_atom_type_scat_source
C C 0.0033 0.0016 'International Tables Vol C Tables 4.2.6.8 and 6.1.1.4'
H H 0.0000 0.0000 'International Tables Vol C Tables 4.2.6.8 and 6.1.1.4'
N N 0.0061 0.0033 'International Tables Vol C Tables 4.2.6.8 and 6.1.1.4'
Cl Cl 0.1484 0.1585 'International Tables Vol C Tables 4.2.6.8 and 6.1.1.4'
Fe Fe 0.3463 0.8444 'International Tables Vol C Tables 4.2.6.8 and 6.1.1.4'

loop_
_geom_angle_atom_site_label_1
_geom_angle_atom_site_label_2
_geom_angle_atom_site_label_3
_geom_angle
_geom_angle_site_symmetry_1
_geom_angle_site_symmetry_3
Cl1 Fe1 Cl1 180.00(2) . 5_556
Cl1 Fe1 Cl2 90.023(16) . 5_556
Cl1 Fe1 Cl2 89.977(16) 5_556 5_556
Cl1 Fe1 Cl2 89.977(16) . .
Cl1 Fe1 Cl2 90.023(16) 5_556 .
Cl2 Fe1 Cl2 180.0 5_556 .
Cl1 Fe1 Cl3 90.476(16) . 5_556
Cl1 Fe1 Cl3 89.524(17) 5_556 5_556
Cl2 Fe1 Cl3 89.989(8) 5_556 5_556
Cl2 Fe1 Cl3 90.012(8) . 5_556
Cl1 Fe1 Cl3 89.523(16) . .
Cl1 Fe1 Cl3 90.477(16) 5_556 .
Cl2 Fe1 Cl3 90.012(8) 5_556 .
Cl2 Fe1 Cl3 89.988(8) . .
Cl3 Fe1 Cl3 180.0 5_556 .
Fe1 Cl2 Fe1 179.78(3) . 2
Fe1 Cl3 Fe1 167.15(3) . 2_545

loop_
_geom_bond_atom_site_label_1
_geom_bond_atom_site_label_2
_geom_bond_distance
_geom_bond_site_symmetry_2
Fe1 Cl1 2.4099(5) .
Fe1 Cl1 2.4099(5) 5_556
Fe1 Cl2 2.53447(18) 5_556
Fe1 Cl2 2.53449(18) .
Fe1 Cl3 2.55049(18) 5_556
Fe1 Cl3 2.55051(19) .
Cl2 Fe1 2.53450(17) 2
Cl3 Fe1 2.55053(19) 2_545
N1 C1 1.464(3) .

loop_
_geom_torsion_atom_site_label_1
_geom_torsion_atom_site_label_2
_geom_torsion_atom_site_label_3
_geom_torsion_atom_site_label_4
_geom_torsion
_geom_torsion_site_symmetry_1
_geom_torsion_site_symmetry_4
Cl1 Fe1 Cl2 Fe1 174.1(4) . 2
Cl1 Fe1 Cl2 Fe1 -5.9(4) 5_556 2
Cl2 Fe1 Cl2 Fe1 -89.8(3) 5_556 2
Cl3 Fe1 Cl2 Fe1 83.7(4) 5_556 2
Cl3 Fe1 Cl2 Fe1 -96.3(4) . 2
Cl1 Fe1 Cl3 Fe1 -179.916(10) . 2_545
Cl1 Fe1 Cl3 Fe1 0.083(10) 5_556 2_545
Cl2 Fe1 Cl3 Fe1 -89.894(13) 5_556 2_545
Cl2 Fe1 Cl3 Fe1 90.106(13) . 2_545
Cl3 Fe1 Cl3 Fe1 146(16) 5_556 2_545
